data_1100750
loop_
_publ_author_name
'Xunhua Mo'
'Erin Ferguson'
'Shiou-Jyh Hwu'

_publ_section_title
;

Salt-Inclusion Synthesis of Two New Polar Solids, Ba6Mn4Si12O34Cl3 and

Ba6Fe5Si11O34Cl3

;
_journal_name_full 'Inorganic Chemistry'
_journal_page_first 3121
_journal_page_last 3126
_journal_paper_doi 10.1021/ic050228t
_journal_volume 44
_journal_year 2005
_chemical_formula_sum 'Ba6 Cl3 Mn4 O34 Si12'
_chemical_formula_weight 2031.23
_chemical_name_systematic
; 

 ? 

;
_space_group_IT_number 26
_symmetry_cell_setting orthorhombic
_symmetry_space_group_name_Hall 'P 2c -2'
_symmetry_space_group_name_H-M 'P m c 21'
_atom_sites_solution_hydrogens geom
_atom_sites_solution_primary direct
_atom_sites_solution_secondary difmap
_audit_creation_method SHELXL-97
_cell_angle_alpha 90.00
_cell_angle_beta 90.00
_cell_angle_gamma 90.00
_cell_formula_units_Z 1
_cell_length_a 6.8211(14)
_cell_length_b 9.6203(19)
_cell_length_c 13.172(3)
_cell_measurement_temperature 293(2)
_cell_volume 864.4(3)
_computing_cell_refinement 'Bruker XSCANS'
_computing_data_collection 'Bruker XSCANS'
_computing_data_reduction 'Bruker SHELXTL'
_computing_molecular_graphics 'Bruker SHELXTL'
_computing_publication_material 'Bruker SHELXTL'
_computing_structure_refinement 'SHELXL-97 (Sheldrick, 1997)'
_computing_structure_solution 'SHELXS-97 (Sheldrick, 1990)'
_diffrn_ambient_temperature 293(2)
_diffrn_measured_fraction_theta_full 0.996
_diffrn_measured_fraction_theta_max 0.996
_diffrn_measurement_device_type 'Bruker P4'
_diffrn_measurement_method '\w scans'
_diffrn_radiation_monochromator graphite
_diffrn_radiation_source 'fine-focus sealed tube'
_diffrn_radiation_type MoK\a
_diffrn_radiation_wavelength 0.71073
_diffrn_reflns_av_R_equivalents 0.0641
_diffrn_reflns_av_sigmaI/netI 0.0481
_diffrn_reflns_limit_h_max 8
_diffrn_reflns_limit_h_min -7
_diffrn_reflns_limit_k_max 12
_diffrn_reflns_limit_k_min -12
_diffrn_reflns_limit_l_max 16
_diffrn_reflns_limit_l_min -16
_diffrn_reflns_number 8188
_diffrn_reflns_theta_full 26.47
_diffrn_reflns_theta_max 26.47
_diffrn_reflns_theta_min 3.66
_exptl_absorpt_coefficient_mu 8.890
_exptl_absorpt_correction_T_max 0.8422
_exptl_absorpt_correction_T_min 0.2242
_exptl_absorpt_correction_type multi-scan
_exptl_absorpt_process_details
;Jacobson, R.A. REQAB, subroutine of Crystal 

Clear;Rigaku/MSC:

 The Woodlands, TX, 1999.

;
_exptl_crystal_colour orange
_exptl_crystal_density_diffrn 3.902
_exptl_crystal_density_method 'not measured'
_exptl_crystal_description needle
_exptl_crystal_F_000 927
_exptl_crystal_size_max 0.24
_exptl_crystal_size_mid 0.03
_exptl_crystal_size_min 0.02
_refine_diff_density_max 2.587
_refine_diff_density_min -1.101
_refine_diff_density_rms 0.225
_refine_ls_abs_structure_details 'Flack H D (1983), Acta Cryst. A39, 876-881'
_refine_ls_abs_structure_Flack 0.04(4)
_refine_ls_extinction_method none
_refine_ls_goodness_of_fit_ref 1.002
_refine_ls_hydrogen_treatment constr
_refine_ls_matrix_type full
_refine_ls_number_parameters 158
_refine_ls_number_reflns 1936
_refine_ls_number_restraints 1
_refine_ls_restrained_S_all 1.001
_refine_ls_R_factor_all 0.0474
_refine_ls_R_factor_gt 0.0405
_refine_ls_shift/su_max 0.002
_refine_ls_shift/su_mean 0.000
_refine_ls_structure_factor_coef Fsqd
_refine_ls_weighting_details 'calc w=1/[\s^2^(Fo^2^)+(0.0407P)^2^+10.3635P] where P=(Fo^2^+2Fc^2^)/3'
_refine_ls_weighting_scheme calc
_refine_ls_wR_factor_gt 0.0868
_refine_ls_wR_factor_ref 0.0906
_reflns_number_gt 1769
_reflns_number_total 1936
_reflns_threshold_expression >2sigma(I)
_cod_data_source_file ic050228tsi20050214_023827_1.cif
_cod_data_source_block Ba6Mn4Si12O34Cl3(1)
_cod_depositor_comments
;
The following automatic conversions were performed:
'_symmetry_cell_setting' value 'Orthorhombic' changed to 'orthorhombic'
according to '/home/saulius/struct/CIF-dictionaries/cif_core.dic'
dictionary named 'cif_core.dic' version 2.4.1 from 2010-06-29.

Automatic conversion script
Id: cif_fix_enum 1527 2010-12-29 10:47:43Z saulius 
;
_cod_database_code 1100750

loop_
_symmetry_equiv_pos_as_xyz
'x, y, z'
'-x, -y, z+1/2'
'x, -y, z+1/2'
'-x, y, z'

loop_
_atom_site_label
_atom_site_type_symbol
_atom_site_fract_x
_atom_site_fract_y
_atom_site_fract_z
_atom_site_U_iso_or_equiv
_atom_site_adp_type
_atom_site_occupancy
_atom_site_symmetry_multiplicity
_atom_site_calc_flag
_atom_site_refinement_flags
_atom_site_disorder_assembly
_atom_site_disorder_group
Ba1 Ba 0.0000 0.64346(9) 0.02471(7) 0.0172(2) Uani 1 2 d S . .
Ba2 Ba -0.5000 0.97244(11) 0.07799(8) 0.0272(3) Uani 1 2 d S . .
Ba3 Ba -0.5000 0.50960(13) -0.24520(12) 0.0378(4) Uani 1 2 d S . .
Mn1 Mn 0.0000 1.0190(2) -0.01459(18) 0.0167(5) Uani 1 2 d S . .
Mn2 Mn 0.0000 0.3689(2) 0.20921(17) 0.0118(5) Uani 1 2 d S . .
Si1 Si -0.2689(4) 0.8429(3) -0.1703(2) 0.0121(6) Uani 1 1 d . . .
Si2 Si -0.7326(4) 1.3011(3) 0.0141(2) 0.0132(6) Uani 1 1 d . . .
Si3 Si -1.0000 1.3291(4) -0.1634(3) 0.0107(8) Uani 1 2 d S . .
Si4 Si 0.0000 1.0482(4) -0.2737(3) 0.0106(8) Uani 1 2 d S . .
O1 O -0.7999(11) 1.1433(7) 0.0240(7) 0.0240(15) Uani 1 1 d . . .
O2 O -0.5000 0.838(2) -0.1951(16) 0.061(5) Uiso 1 2 d S . .
O3 O 0.0000 0.8874(11) 0.1159(9) 0.029(3) Uani 1 2 d S . .
O4 O -0.1933(13) 0.9500(9) -0.2577(6) 0.033(2) Uani 1 1 d . . .
O5 O 0.0000 1.1591(11) -0.1792(8) 0.011(2) Uiso 1 2 d S . .
O6 O -0.1999(18) 0.8925(9) -0.0633(6) 0.044(3) Uani 1 1 d . . .
O7 O -0.2012(18) 0.6883(9) -0.1929(9) 0.054(3) Uani 1 1 d . . .
O8 O -1.0000 1.4145(11) -0.2650(8) 0.021(2) Uani 1 2 d S . .
O9 O -0.5000 1.3006(15) 0.0080(14) 0.052(5) Uani 1 2 d S . .
O10 O -0.7977(15) 1.3978(9) 0.1070(7) 0.036(2) Uani 1 1 d . . .
O11 O -0.8131(17) 1.3688(8) -0.0921(7) 0.040(3) Uani 1 1 d . . .
Cl1 Cl -0.5000 0.1987(10) -0.2314(8) 0.034(2) Uani 0.50 2 d SP . .
Cl2 Cl -0.5000 0.6776(16) 0.086(2) 0.035(5) Uani 0.34(4) 2 d SP . .
Cl3 Cl -0.5000 0.6439(12) 0.0218(15) 0.042(5) Uani 0.66(4) 2 d SP . .

loop_
_atom_site_aniso_label
_atom_site_aniso_U_11
_atom_site_aniso_U_22
_atom_site_aniso_U_33
_atom_site_aniso_U_23
_atom_site_aniso_U_13
_atom_site_aniso_U_12
Ba1 0.0256(5) 0.0103(4) 0.0156(4) -0.0005(4) 0.000 0.000
Ba2 0.0182(5) 0.0324(6) 0.0311(6) 0.0019(5) 0.000 0.000
Ba3 0.0189(5) 0.0226(5) 0.0718(10) 0.0058(6) 0.000 0.000
Mn1 0.0277(12) 0.0079(10) 0.0145(11) -0.0003(9) 0.000 0.000
Mn2 0.0147(11) 0.0112(11) 0.0095(11) 0.0023(8) 0.000 0.000
Si1 0.0056(13) 0.0156(14) 0.0152(13) -0.0025(11) -0.0017(11) -0.0031(11)
Si2 0.0095(12) 0.0144(12) 0.0157(14) 0.0015(13) 0.0008(12) 0.0004(10)
Si3 0.019(2) 0.0071(18) 0.0056(17) -0.0019(13) 0.000 0.000
Si4 0.0116(18) 0.0099(17) 0.0102(18) -0.0005(15) 0.000 0.000
O1 0.031(4) 0.019(3) 0.022(3) 0.006(3) -0.002(4) -0.005(3)
O3 0.060(9) 0.006(5) 0.022(6) 0.001(4) 0.000 0.000
O4 0.037(5) 0.042(5) 0.018(4) 0.002(4) 0.001(4) -0.028(4)
O6 0.093(8) 0.026(5) 0.013(4) 0.007(3) -0.014(5) -0.026(5)
O7 0.068(8) 0.020(4) 0.075(8) -0.023(5) 0.050(7) -0.019(5)
O8 0.037(7) 0.017(5) 0.009(5) -0.006(4) 0.000 0.000
O9 0.004(5) 0.063(9) 0.088(13) -0.039(10) 0.000 0.000
O10 0.037(5) 0.030(5) 0.040(6) -0.009(4) 0.022(4) -0.001(4)
O11 0.063(7) 0.016(4) 0.039(5) 0.019(4) -0.030(5) -0.015(4)
Cl1 0.033(5) 0.021(4) 0.047(6) -0.008(4) 0.000 0.000
Cl2 0.051(9) 0.021(7) 0.033(13) -0.007(7) 0.000 0.000
Cl3 0.024(3) 0.030(5) 0.073(13) 0.030(7) 0.000 0.000

loop_
_atom_type_symbol
_atom_type_description
_atom_type_scat_dispersion_real
_atom_type_scat_dispersion_imag
_atom_type_scat_source
O O 0.0106 0.0060 'International Tables Vol C Tables 4.2.6.8 and 6.1.1.4'
Si Si 0.0817 0.0704 'International Tables Vol C Tables 4.2.6.8 and 6.1.1.4'
Cl Cl 0.1484 0.1585 'International Tables Vol C Tables 4.2.6.8 and 6.1.1.4'
Mn Mn 0.3368 0.7283 'International Tables Vol C Tables 4.2.6.8 and 6.1.1.4'
Ba Ba -0.3244 2.2819 'International Tables Vol C Tables 4.2.6.8 and 6.1.1.4'

loop_
_geom_angle_atom_site_label_1
_geom_angle_atom_site_label_2
_geom_angle_atom_site_label_3
_geom_angle
_geom_angle_site_symmetry_1
_geom_angle_site_symmetry_3
_geom_angle_publ_flag
O3 Ba1 O8 74.3(3) . 2_475 ?
O3 Ba1 O10 123.1(3) . 4_445 ?
O8 Ba1 O10 58.7(2) 2_475 4_445 ?
O3 Ba1 O10 123.1(3) . 1_645 ?
O8 Ba1 O10 58.7(2) 2_475 1_645 ?
O10 Ba1 O10 55.9(4) 4_445 1_645 ?
O3 Ba1 O6 57.6(3) . 4 ?
O8 Ba1 O6 122.6(3) 2_475 4 ?
O10 Ba1 O6 178.7(3) 4_445 4 ?
O10 Ba1 O6 124.9(3) 1_645 4 ?
O3 Ba1 O6 57.6(3) . . ?
O8 Ba1 O6 122.6(3) 2_475 . ?
O10 Ba1 O6 124.9(3) 4_445 . ?
O10 Ba1 O6 178.7(3) 1_645 . ?
O6 Ba1 O6 54.3(4) 4 . ?
O3 Ba1 O7 106.7(3) . . ?
O8 Ba1 O7 154.52(19) 2_475 . ?
O10 Ba1 O7 103.7(2) 4_445 . ?
O10 Ba1 O7 129.6(2) 1_645 . ?
O6 Ba1 O7 75.0(3) 4 . ?
O6 Ba1 O7 49.5(2) . . ?
O3 Ba1 O7 106.7(3) . 4 ?
O8 Ba1 O7 154.52(19) 2_475 4 ?
O10 Ba1 O7 129.6(2) 4_445 4 ?
O10 Ba1 O7 103.7(2) 1_645 4 ?
O6 Ba1 O7 49.5(2) 4 4 ?
O6 Ba1 O7 75.0(3) . 4 ?
O7 Ba1 O7 50.7(4) . 4 ?
O3 Ba1 O11 157.17(18) . 4_445 ?
O8 Ba1 O11 107.3(2) 2_475 4_445 ?
O10 Ba1 O11 49.5(2) 4_445 4_445 ?
O10 Ba1 O11 73.2(2) 1_645 4_445 ?
O6 Ba1 O11 129.4(2) 4 4_445 ?
O6 Ba1 O11 106.5(2) . 4_445 ?
O7 Ba1 O11 61.8(2) . 4_445 ?
O7 Ba1 O11 81.8(2) 4 4_445 ?
O3 Ba1 O11 157.17(18) . 1_645 ?
O8 Ba1 O11 107.3(2) 2_475 1_645 ?
O10 Ba1 O11 73.2(2) 4_445 1_645 ?
O10 Ba1 O11 49.5(2) 1_645 1_645 ?
O6 Ba1 O11 106.5(2) 4 1_645 ?
O6 Ba1 O11 129.4(2) . 1_645 ?
O7 Ba1 O11 81.8(2) . 1_645 ?
O7 Ba1 O11 61.8(2) 4 1_645 ?
O11 Ba1 O11 45.3(4) 4_445 1_645 ?
O3 Ba1 Cl3 90.2(3) . 1_655 ?
O8 Ba1 Cl3 90.6(3) 2_475 1_655 ?
O10 Ba1 Cl3 118.3(2) 4_445 1_655 ?
O10 Ba1 Cl3 62.4(2) 1_645 1_655 ?
O6 Ba1 Cl3 62.5(2) 4 1_655 ?
O6 Ba1 Cl3 116.8(2) . 1_655 ?
O7 Ba1 Cl3 114.7(4) . 1_655 ?
O7 Ba1 Cl3 64.0(4) 4 1_655 ?
O11 Ba1 Cl3 112.4(4) 4_445 1_655 ?
O11 Ba1 Cl3 67.1(4) 1_645 1_655 ?
O3 Ba1 Cl3 90.2(3) . . ?
O8 Ba1 Cl3 90.6(3) 2_475 . ?
O10 Ba1 Cl3 62.4(2) 4_445 . ?
O10 Ba1 Cl3 118.3(2) 1_645 . ?
O6 Ba1 Cl3 116.8(2) 4 . ?
O6 Ba1 Cl3 62.5(2) . . ?
O7 Ba1 Cl3 64.0(4) . . ?
O7 Ba1 Cl3 114.7(4) 4 . ?
O11 Ba1 Cl3 67.1(4) 4_445 . ?
O11 Ba1 Cl3 112.4(4) 1_645 . ?
Cl3 Ba1 Cl3 178.7(6) 1_655 . ?
O1 Ba2 O1 97.6(3) 4_455 . ?
O1 Ba2 Cl2 127.9(2) 4_455 . ?
O1 Ba2 Cl2 127.9(2) . . ?
O1 Ba2 O6 121.9(3) 4_455 4_455 ?
O1 Ba2 O6 57.1(2) . 4_455 ?
Cl2 Ba2 O6 75.9(4) . 4_455 ?
O1 Ba2 O6 57.1(2) 4_455 . ?
O1 Ba2 O6 121.9(3) . . ?
Cl2 Ba2 O6 75.9(4) . . ?
O6 Ba2 O6 90.9(4) 4_455 . ?
O1 Ba2 Cl1 123.4(2) 4_455 2_465 ?
O1 Ba2 Cl1 123.4(2) . 2_465 ?
Cl2 Ba2 Cl1 54.6(6) . 2_465 ?
O6 Ba2 Cl1 113.3(2) 4_455 2_465 ?
O6 Ba2 Cl1 113.3(2) . 2_465 ?
O1 Ba2 O4 61.9(3) 4_455 3_575 ?
O1 Ba2 O4 123.0(2) . 3_575 ?
Cl2 Ba2 O4 102.4(4) . 3_575 ?
O6 Ba2 O4 176.1(3) 4_455 3_575 ?
O6 Ba2 O4 92.1(2) . 3_575 ?
Cl1 Ba2 O4 63.2(2) 2_465 3_575 ?
O1 Ba2 O4 123.0(2) 4_455 2_475 ?
O1 Ba2 O4 61.9(3) . 2_475 ?
Cl2 Ba2 O4 102.4(4) . 2_475 ?
O6 Ba2 O4 92.1(2) 4_455 2_475 ?
O6 Ba2 O4 176.1(3) . 2_475 ?
Cl1 Ba2 O4 63.2(2) 2_465 2_475 ?
O4 Ba2 O4 84.8(3) 3_575 2_475 ?
O1 Ba2 Cl3 122.0(2) 4_455 . ?
O1 Ba2 Cl3 122.0(2) . . ?
Cl2 Ba2 Cl3 15.3(4) . . ?
O6 Ba2 Cl3 65.9(3) 4_455 . ?
O6 Ba2 Cl3 65.9(3) . . ?
Cl1 Ba2 Cl3 69.9(4) 2_465 . ?
O4 Ba2 Cl3 113.2(3) 3_575 . ?
O4 Ba2 Cl3 113.2(3) 2_475 . ?
O1 Ba2 O9 49.17(16) 4_455 . ?
O1 Ba2 O9 49.17(16) . . ?
Cl2 Ba2 O9 165.9(6) . . ?
O6 Ba2 O9 94.3(3) 4_455 . ?
O6 Ba2 O9 94.3(3) . . ?
Cl1 Ba2 O9 139.5(4) 2_465 . ?
O4 Ba2 O9 88.0(3) 3_575 . ?
O4 Ba2 O9 88.0(3) 2_475 . ?
Cl3 Ba2 O9 150.5(4) . . ?
O1 Ba2 Si2 23.85(16) 4_455 4_455 ?
O1 Ba2 Si2 75.05(16) . 4_455 ?
Cl2 Ba2 Si2 151.4(2) . 4_455 ?
O6 Ba2 Si2 113.21(18) 4_455 4_455 ?
O6 Ba2 Si2 76.82(17) . 4_455 ?
Cl1 Ba2 Si2 132.09(16) 2_465 4_455 ?
O4 Ba2 Si2 69.99(17) 3_575 4_455 ?
O4 Ba2 Si2 104.27(16) 2_475 4_455 ?
Cl3 Ba2 Si2 142.6(2) . 4_455 ?
O9 Ba2 Si2 25.91(4) . 4_455 ?
O1 Ba2 Si2 75.05(16) 4_455 . ?
O1 Ba2 Si2 23.85(16) . . ?
Cl2 Ba2 Si2 151.4(2) . . ?
O6 Ba2 Si2 76.82(17) 4_455 . ?
O6 Ba2 Si2 113.21(18) . . ?
Cl1 Ba2 Si2 132.09(16) 2_465 . ?
O4 Ba2 Si2 104.27(16) 3_575 . ?
O4 Ba2 Si2 69.99(17) 2_475 . ?
Cl3 Ba2 Si2 142.6(2) . . ?
O9 Ba2 Si2 25.91(4) . . ?
Si2 Ba2 Si2 51.75(8) 4_455 . ?
O7 Ba3 O7 95.5(5) . 4_455 ?
O7 Ba3 Cl2 126.0(3) . 2_464 ?
O7 Ba3 Cl2 126.0(3) 4_455 2_464 ?
O7 Ba3 O10 119.1(3) . 3_574 ?
O7 Ba3 O10 57.8(3) 4_455 3_574 ?
Cl2 Ba3 O10 71.2(4) 2_464 3_574 ?
O7 Ba3 O10 57.8(3) . 2_474 ?
O7 Ba3 O10 119.1(3) 4_455 2_474 ?
Cl2 Ba3 O10 71.2(4) 2_464 2_474 ?
O10 Ba3 O10 87.0(3) 3_574 2_474 ?
O7 Ba3 Cl1 127.4(3) . . ?
O7 Ba3 Cl1 127.4(3) 4_455 . ?
Cl2 Ba3 Cl1 54.5(5) 2_464 . ?
O10 Ba3 Cl1 110.0(2) 3_574 . ?
O10 Ba3 Cl1 110.0(2) 2_474 . ?
O7 Ba3 O2 48.5(2) . . ?
O7 Ba3 O2 48.5(2) 4_455 . ?
Cl2 Ba3 O2 140.8(6) 2_464 . ?
O10 Ba3 O2 80.8(3) 3_574 . ?
O10 Ba3 O2 80.8(3) 2_474 . ?
Cl1 Ba3 O2 164.7(4) . . ?
O7 Ba3 O11 67.5(3) . 4_445 ?
O7 Ba3 O11 126.5(3) 4_455 4_445 ?
Cl2 Ba3 O11 102.7(4) 2_464 4_445 ?
O10 Ba3 O11 172.8(3) 3_574 4_445 ?
O10 Ba3 O11 94.8(2) 2_474 4_445 ?
Cl1 Ba3 O11 62.9(2) . 4_445 ?
O2 Ba3 O11 106.4(3) . 4_445 ?
O7 Ba3 O11 126.5(3) . 1_545 ?
O7 Ba3 O11 67.5(3) 4_455 1_545 ?
Cl2 Ba3 O11 102.7(4) 2_464 1_545 ?
O10 Ba3 O11 94.8(2) 3_574 1_545 ?
O10 Ba3 O11 172.8(3) 2_474 1_545 ?
Cl1 Ba3 O11 62.9(2) . 1_545 ?
O2 Ba3 O11 106.4(3) . 1_545 ?
O11 Ba3 O11 82.6(3) 4_445 1_545 ?
O7 Ba3 Cl3 119.7(3) . 2_464 ?
O7 Ba3 Cl3 119.7(3) 4_455 2_464 ?
Cl2 Ba3 Cl3 13.3(3) 2_464 2_464 ?
O10 Ba3 Cl3 62.4(3) 3_574 2_464 ?
O10 Ba3 Cl3 62.4(3) 2_474 2_464 ?
Cl1 Ba3 Cl3 67.8(4) . 2_464 ?
O2 Ba3 Cl3 127.5(5) . 2_464 ?
O11 Ba3 Cl3 112.3(3) 4_445 2_464 ?
O11 Ba3 Cl3 112.3(3) 1_545 2_464 ?
O7 Ba3 Mn2 31.9(2) . 2_564 ?
O7 Ba3 Mn2 122.1(3) 4_455 2_564 ?
Cl2 Ba3 Mn2 94.23(17) 2_464 2_564 ?
O10 Ba3 Mn2 115.93(17) 3_574 2_564 ?
O10 Ba3 Mn2 32.10(17) 2_474 2_564 ?
Cl1 Ba3 Mn2 109.22(5) . 2_564 ?
O2 Ba3 Mn2 73.77(10) . 2_564 ?
O11 Ba3 Mn2 67.69(17) 4_445 2_564 ?
O11 Ba3 Mn2 148.48(17) 1_545 2_564 ?
Cl3 Ba3 Mn2 89.46(11) 2_464 2_564 ?
O7 Ba3 Mn2 122.1(3) . 2_464 ?
O7 Ba3 Mn2 31.9(2) 4_455 2_464 ?
Cl2 Ba3 Mn2 94.23(17) 2_464 2_464 ?
O10 Ba3 Mn2 32.10(17) 3_574 2_464 ?
O10 Ba3 Mn2 115.93(17) 2_474 2_464 ?
Cl1 Ba3 Mn2 109.22(5) . 2_464 ?
O2 Ba3 Mn2 73.77(10) . 2_464 ?
O11 Ba3 Mn2 148.48(17) 4_445 2_464 ?
O11 Ba3 Mn2 67.69(17) 1_545 2_464 ?
Cl3 Ba3 Mn2 89.46(11) 2_464 2_464 ?
Mn2 Ba3 Mn2 137.85(8) 2_564 2_464 ?
O1 Mn1 O1 92.8(5) 1_655 4_455 ?
O1 Mn1 O6 176.3(4) 1_655 . ?
O1 Mn1 O6 88.8(4) 4_455 . ?
O1 Mn1 O6 88.8(4) 1_655 4 ?
O1 Mn1 O6 176.3(4) 4_455 4 ?
O6 Mn1 O6 89.5(7) . 4 ?
O1 Mn1 O3 99.2(3) 1_655 . ?
O1 Mn1 O3 99.2(3) 4_455 . ?
O6 Mn1 O3 83.9(3) . . ?
O6 Mn1 O3 83.9(3) 4 . ?
O1 Mn1 Ba1 126.2(2) 1_655 . ?
O1 Mn1 Ba1 126.2(2) 4_455 . ?
O6 Mn1 Ba1 54.9(3) . . ?
O6 Mn1 Ba1 54.9(3) 4 . ?
O3 Mn1 Ba1 45.5(3) . . ?
O1 Mn1 Ba2 46.4(2) 1_655 1_655 ?
O1 Mn1 Ba2 131.7(3) 4_455 1_655 ?
O6 Mn1 Ba2 133.7(3) . 1_655 ?
O6 Mn1 Ba2 51.4(3) 4 1_655 ?
O3 Mn1 Ba2 70.01(5) . 1_655 ?
Ba1 Mn1 Ba2 80.28(4) . 1_655 ?
O1 Mn1 Ba2 131.7(3) 1_655 . ?
O1 Mn1 Ba2 46.4(2) 4_455 . ?
O6 Mn1 Ba2 51.4(3) . . ?
O6 Mn1 Ba2 133.7(3) 4 . ?
O3 Mn1 Ba2 70.01(5) . . ?
Ba1 Mn1 Ba2 80.28(4) . . ?
Ba2 Mn1 Ba2 138.29(7) 1_655 . ?
O10 Mn2 O10 90.2(6) 4_445 1_645 ?
O10 Mn2 O7 171.9(4) 4_445 2_565 ?
O10 Mn2 O7 89.9(5) 1_645 2_565 ?
O10 Mn2 O7 89.9(5) 4_445 3_565 ?
O10 Mn2 O7 171.9(4) 1_645 3_565 ?
O7 Mn2 O7 88.8(8) 2_565 3_565 ?
O10 Mn2 O8 88.3(3) 4_445 2_475 ?
O10 Mn2 O8 88.3(3) 1_645 2_475 ?
O7 Mn2 O8 99.8(4) 2_565 2_475 ?
O7 Mn2 O8 99.8(4) 3_565 2_475 ?
O10 Mn2 Ba1 55.0(3) 4_445 . ?
O10 Mn2 Ba1 55.0(3) 1_645 . ?
O7 Mn2 Ba1 130.6(3) 2_565 . ?
O7 Mn2 Ba1 130.6(3) 3_565 . ?
O8 Mn2 Ba1 51.9(3) 2_475 . ?
O10 Mn2 Ba3 136.8(3) 4_445 2_565 ?
O10 Mn2 Ba3 53.6(3) 1_645 2_565 ?
O7 Mn2 Ba3 47.8(3) 2_565 2_565 ?
O7 Mn2 Ba3 129.4(4) 3_565 2_565 ?
O8 Mn2 Ba3 69.99(5) 2_475 2_565 ?
Ba1 Mn2 Ba3 82.87(4) . 2_565 ?
O10 Mn2 Ba3 53.6(3) 4_445 2_465 ?
O10 Mn2 Ba3 136.8(3) 1_645 2_465 ?
O7 Mn2 Ba3 129.4(4) 2_565 2_465 ?
O7 Mn2 Ba3 47.8(3) 3_565 2_465 ?
O8 Mn2 Ba3 69.99(5) 2_475 2_465 ?
Ba1 Mn2 Ba3 82.87(4) . 2_465 ?
Ba3 Mn2 Ba3 137.85(8) 2_565 2_465 ?
O6 Si1 O7 111.6(6) . . ?
O6 Si1 O2 119.2(9) . . ?
O7 Si1 O2 102.6(8) . . ?
O6 Si1 O4 110.4(4) . . ?
O7 Si1 O4 111.6(5) . . ?
O2 Si1 O4 100.7(8) . . ?
O6 Si1 Ba1 51.8(4) . . ?
O7 Si1 Ba1 59.9(5) . . ?
O2 Si1 Ba1 127.7(7) . . ?
O4 Si1 Ba1 131.5(4) . . ?
O6 Si1 Ba3 129.3(3) . . ?
O7 Si1 Ba3 42.5(5) . . ?
O2 Si1 Ba3 60.2(7) . . ?
O4 Si1 Ba3 119.6(3) . . ?
Ba1 Si1 Ba3 86.97(7) . . ?
O6 Si1 Ba2 41.9(5) . . ?
O7 Si1 Ba2 125.8(4) . . ?
O2 Si1 Ba2 77.4(7) . . ?
O4 Si1 Ba2 121.8(3) . . ?
Ba1 Si1 Ba2 77.30(6) . . ?
Ba3 Si1 Ba2 109.46(8) . . ?
O9 Si2 O1 106.8(6) . . ?
O9 Si2 O10 108.6(7) . . ?
O1 Si2 O10 114.3(5) . . ?
O9 Si2 O11 107.0(8) . . ?
O1 Si2 O11 110.6(5) . . ?
O10 Si2 O11 109.2(5) . . ?
O9 Si2 Ba2 64.7(6) . . ?
O1 Si2 Ba2 43.7(3) . . ?
O10 Si2 Ba2 116.7(4) . . ?
O11 Si2 Ba2 133.6(4) . . ?
O9 Si2 Ba1 119.2(6) . 1_465 ?
O1 Si2 Ba1 133.7(3) . 1_465 ?
O10 Si2 Ba1 47.9(4) . 1_465 ?
O11 Si2 Ba1 61.4(4) . 1_465 ?
Ba2 Si2 Ba1 164.33(10) . 1_465 ?
O8 Si3 O11 111.6(4) . . ?
O8 Si3 O11 111.6(4) . 4_355 ?
O11 Si3 O11 103.0(8) . 4_355 ?
O8 Si3 O5 114.3(6) . 1_455 ?
O11 Si3 O5 107.8(4) . 1_455 ?
O11 Si3 O5 107.8(4) 4_355 1_455 ?
O3 Si4 O4 110.2(4) 2_574 . ?
O3 Si4 O4 110.2(4) 2_574 4 ?
O4 Si4 O4 107.4(7) . 4 ?
O3 Si4 O5 116.3(6) 2_574 . ?
O4 Si4 O5 106.1(4) . . ?
O4 Si4 O5 106.1(4) 4 . ?
Si2 O1 Mn1 142.4(5) . 1_455 ?
Si2 O1 Ba2 112.4(4) . . ?
Mn1 O1 Ba2 103.4(3) 1_455 . ?
Si1 O2 Si1 156.3(15) . 4_455 ?
Si1 O2 Ba3 94.1(7) . . ?
Si1 O2 Ba3 94.1(7) 4_455 . ?
Si4 O3 Mn1 120.6(6) 2_575 . ?
Si4 O3 Ba1 140.2(6) 2_575 . ?
Mn1 O3 Ba1 99.3(4) . . ?
Si1 O4 Si4 135.4(6) . . ?
Si1 O4 Ba2 115.6(4) . 2_474 ?
Si4 O4 Ba2 108.3(4) . 2_474 ?
Si4 O5 Si3 137.8(7) . 1_655 ?
Si1 O6 Mn1 134.7(6) . . ?
Si1 O6 Ba2 116.9(6) . . ?
Mn1 O6 Ba2 96.8(4) . . ?
Si1 O6 Ba1 104.1(5) . . ?
Mn1 O6 Ba1 93.1(4) . . ?
Ba2 O6 Ba1 106.8(3) . . ?
Si1 O7 Mn2 126.2(6) . 2_564 ?
Si1 O7 Ba3 114.6(6) . . ?
Mn2 O7 Ba3 100.3(4) 2_564 . ?
Si1 O7 Ba1 94.7(5) . . ?
Mn2 O7 Ba1 104.5(5) 2_564 . ?
Ba3 O7 Ba1 117.1(3) . . ?
Si3 O8 Mn2 130.8(6) . 2_474 ?
Si3 O8 Ba1 137.0(6) . 2_474 ?
Mn2 O8 Ba1 92.1(4) 2_474 2_474 ?
Si2 O9 Si2 174.1(14) . 4_455 ?
Si2 O9 Ba2 89.4(6) . . ?
Si2 O9 Ba2 89.4(6) 4_455 . ?
Si2 O10 Mn2 130.0(6) . 1_465 ?
Si2 O10 Ba1 108.4(5) . 1_465 ?
Mn2 O10 Ba1 92.1(3) 1_465 1_465 ?
Si2 O10 Ba3 119.3(5) . 2_475 ?
Mn2 O10 Ba3 94.3(4) 1_465 2_475 ?
Ba1 O10 Ba3 108.9(3) 1_465 2_475 ?
Si3 O11 Si2 131.4(6) . . ?
Si3 O11 Ba3 104.8(4) . 1_565 ?
Si2 O11 Ba3 118.5(5) . 1_565 ?
Si3 O11 Ba1 98.8(5) . 1_465 ?
Si2 O11 Ba1 92.8(4) . 1_465 ?
Ba3 O11 Ba1 102.1(2) 1_565 1_465 ?
Ba3 Cl1 Ba2 119.8(3) . 2_464 ?
Cl3 Cl2 Ba2 108.8(14) . . ?
Cl3 Cl2 Ba3 120.0(12) . 2_465 ?
Ba2 Cl2 Ba3 131.2(10) . 2_465 ?
Cl3 Cl2 Ba1 75.7(4) . 1_455 ?
Ba2 Cl2 Ba1 94.9(3) . 1_455 ?
Ba3 Cl2 Ba1 96.9(3) 2_465 1_455 ?
Cl3 Cl2 Ba1 75.7(4) . . ?
Ba2 Cl2 Ba1 94.9(3) . . ?
Ba3 Cl2 Ba1 96.9(3) 2_465 . ?
Ba1 Cl2 Ba1 151.3(9) 1_455 . ?
Cl2 Cl3 Ba2 55.8(12) . . ?
Cl2 Cl3 Ba3 46.7(10) . 2_465 ?
Ba2 Cl3 Ba3 102.5(6) . 2_465 ?
Cl2 Cl3 Ba1 89.4(4) . . ?
Ba2 Cl3 Ba1 89.9(2) . . ?
Ba3 Cl3 Ba1 89.4(3) 2_465 . ?
Cl2 Cl3 Ba1 89.4(4) . 1_455 ?
Ba2 Cl3 Ba1 89.9(2) . 1_455 ?
Ba3 Cl3 Ba1 89.4(3) 2_465 1_455 ?
Ba1 Cl3 Ba1 178.7(6) . 1_455 ?

loop_
_geom_bond_atom_site_label_1
_geom_bond_atom_site_label_2
_geom_bond_distance
_geom_bond_site_symmetry_2
_geom_bond_publ_flag
Ba1 O3 2.637(11) . ?
Ba1 O8 2.826(10) 2_475 ?
Ba1 O10 2.943(10) 4_445 ?
Ba1 O10 2.943(10) 1_645 ?
Ba1 O6 2.990(10) 4 ?
Ba1 O6 2.990(10) . ?
Ba1 O7 3.208(14) . ?
Ba1 O7 3.208(14) 4 ?
Ba1 O11 3.313(10) 4_445 ?
Ba1 O11 3.313(10) 1_645 ?
Ba1 Cl3 3.4108(7) 1_655 ?
Ba1 Cl3 3.4108(7) . ?
Ba2 O1 2.719(8) 4_455 ?
Ba2 O1 2.719(8) . ?
Ba2 Cl2 2.838(15) . ?
Ba2 O6 2.872(12) 4_455 ?
Ba2 O6 2.872(12) . ?
Ba2 Cl1 3.003(10) 2_465 ?
Ba2 O4 3.102(9) 3_575 ?
Ba2 O4 3.102(9) 2_475 ?
Ba2 Cl3 3.246(15) . ?
Ba2 O9 3.289(17) . ?
Ba2 Si2 3.636(3) 4_455 ?
Ba2 Si2 3.636(3) . ?
Ba3 O7 2.754(11) . ?
Ba3 O7 2.754(11) 4_455 ?
Ba3 Cl2 2.86(2) 2_464 ?
Ba3 O10 2.951(10) 3_574 ?
Ba3 O10 2.951(10) 2_474 ?
Ba3 Cl1 2.996(9) . ?
Ba3 O2 3.225(19) . ?
Ba3 O11 3.235(10) 4_445 ?
Ba3 O11 3.235(10) 1_545 ?
Ba3 Cl3 3.406(15) 2_464 ?
Ba3 Mn2 3.6550(11) 2_564 ?
Ba3 Mn2 3.6550(11) 2_464 ?
Mn1 O1 1.885(8) 1_655 ?
Mn1 O1 1.885(8) 4_455 ?
Mn1 O6 1.937(10) . ?
Mn1 O6 1.937(10) 4 ?
Mn1 O3 2.135(12) . ?
Mn1 Ba2 3.6496(11) 1_655 ?
Mn2 O10 1.947(9) 4_445 ?
Mn2 O10 1.947(9) 1_645 ?
Mn2 O7 1.962(10) 2_565 ?
Mn2 O7 1.962(10) 3_565 ?
Mn2 O8 2.111(11) 2_475 ?
Mn2 Ba3 3.6550(11) 2_565 ?
Mn2 Ba3 3.6550(11) 2_465 ?
Si1 O6 1.560(9) . ?
Si1 O7 1.586(10) . ?
Si1 O2 1.610(5) . ?
Si1 O4 1.629(8) . ?
Si2 O9 1.589(3) . ?
Si2 O1 1.591(7) . ?
Si2 O10 1.600(9) . ?
Si2 O11 1.638(8) . ?
Si2 Ba1 3.767(3) 1_465 ?
Si3 O8 1.571(11) . ?
Si3 O11 1.629(10) . ?
Si3 O11 1.629(10) 4_355 ?
Si3 O5 1.648(11) 1_455 ?
Si4 O3 1.580(12) 2_574 ?
Si4 O4 1.636(8) . ?
Si4 O4 1.636(8) 4 ?
Si4 O5 1.640(11) . ?
O1 Mn1 1.885(8) 1_455 ?
O2 Si1 1.610(5) 4_455 ?
O3 Si4 1.580(12) 2_575 ?
O4 Ba2 3.102(9) 2_474 ?
O5 Si3 1.648(11) 1_655 ?
O7 Mn2 1.962(10) 2_564 ?
O8 Mn2 2.111(11) 2_474 ?
O8 Ba1 2.826(10) 2_474 ?
O9 Si2 1.589(3) 4_455 ?
O10 Mn2 1.947(9) 1_465 ?
O10 Ba1 2.943(10) 1_465 ?
O10 Ba3 2.951(10) 2_475 ?
O11 Ba3 3.235(10) 1_565 ?
O11 Ba1 3.313(10) 1_465 ?
Cl1 Ba2 3.003(10) 2_464 ?
Cl2 Cl3 0.907(18) . ?
Cl2 Ba3 2.86(2) 2_465 ?
Cl2 Ba1 3.520(7) 1_455 ?
Cl3 Ba3 3.406(15) 2_465 ?
Cl3 Ba1 3.4108(7) 1_455 ?
